data_1518536
loop_
_publ_author_name
'Lu, Yi'
'Wang, Huai-Wei'
'Spangler, Jillian E.'
'Chen, Kai'
'Cui, Pei-Pei'
'Zhao, Yue'
'Sun, Wei-Yin'
'Yu, Jin-Quan'

_publ_section_title
;
 Rh(iii)-catalyzed C--H olefination of N-pentafluoroaryl benzamides using
 air as the sole oxidant
;
_journal_issue 3
_journal_name_full 'Chem. Sci.'
_journal_page_first 1923
_journal_paper_doi 10.1039/C4SC03350G
_journal_volume 6
_journal_year 2015
_chemical_formula_moiety 'C18 H11 F6 N O3'
_chemical_formula_sum 'C18 H11 F6 N O3'
_chemical_formula_weight 403.28
_chemical_name_systematic
;
 ?
;
_space_group_IT_number 15
_symmetry_cell_setting monoclinic
_symmetry_space_group_name_Hall '-C 2yc'
_symmetry_space_group_name_H-M 'C 1 2/c 1'
_atom_sites_solution_hydrogens geom
_atom_sites_solution_primary direct
_atom_sites_solution_secondary difmap
_audit_creation_method SHELXL-97
_audit_update_record
;
2015-01-07 deposited with the CCDC.
2015-01-07 downloaded from the CCDC.
;
_cell_angle_alpha 90.00
_cell_angle_beta 97.030(4)
_cell_angle_gamma 90.00
_cell_formula_units_Z 8
_cell_length_a 32.403(8)
_cell_length_b 6.8959(17)
_cell_length_c 15.250(4)
_cell_measurement_reflns_used 4354
_cell_measurement_temperature 293(2)
_cell_measurement_theta_max 27.19
_cell_measurement_theta_min 2.53
_cell_volume 3382.0(15)
_computing_cell_refinement 'Bruker SMART'
_computing_data_collection 'Bruker SMART'
_computing_data_reduction 'Bruker SAINT'
_computing_molecular_graphics 'Bruker SHELXTL'
_computing_publication_material 'Bruker SHELXTL'
_computing_structure_refinement 'Bruker SHELXTL'
_computing_structure_solution 'Bruker SHELXTL'
_diffrn_ambient_temperature 293(2)
_diffrn_measured_fraction_theta_full 0.996
_diffrn_measured_fraction_theta_max 0.996
_diffrn_measurement_device_type 'CCD area detector'
_diffrn_measurement_method 'phi and omega scans'
_diffrn_radiation_monochromator graphite
_diffrn_radiation_source 'fine-focus sealed tube'
_diffrn_radiation_type MoK\a
_diffrn_radiation_wavelength 0.71073
_diffrn_reflns_av_R_equivalents 0.0357
_diffrn_reflns_av_sigmaI/netI 0.0374
_diffrn_reflns_limit_h_max 32
_diffrn_reflns_limit_h_min -42
_diffrn_reflns_limit_k_max 8
_diffrn_reflns_limit_k_min -8
_diffrn_reflns_limit_l_max 18
_diffrn_reflns_limit_l_min -19
_diffrn_reflns_number 10886
_diffrn_reflns_theta_full 27.50
_diffrn_reflns_theta_max 27.50
_diffrn_reflns_theta_min 2.53
_exptl_absorpt_coefficient_mu 0.151
_exptl_absorpt_correction_T_max 0.9532
_exptl_absorpt_correction_T_min 0.9419
_exptl_absorpt_correction_type multi-scan
_exptl_absorpt_process_details sadabs
_exptl_crystal_colour colorless
_exptl_crystal_density_diffrn 1.584
_exptl_crystal_density_method 'not measured'
_exptl_crystal_description block
_exptl_crystal_F_000 1632
_exptl_crystal_size_max 0.40
_exptl_crystal_size_mid 0.40
_exptl_crystal_size_min 0.32
_refine_diff_density_max 0.249
_refine_diff_density_min -0.411
_refine_diff_density_rms 0.097
_refine_ls_extinction_method none
_refine_ls_goodness_of_fit_ref 1.160
_refine_ls_hydrogen_treatment constr
_refine_ls_matrix_type full
_refine_ls_number_parameters 254
_refine_ls_number_reflns 3860
_refine_ls_number_restraints 0
_refine_ls_restrained_S_all 1.160
_refine_ls_R_factor_all 0.0717
_refine_ls_R_factor_gt 0.0568
_refine_ls_shift/su_max 0.001
_refine_ls_shift/su_mean 0.000
_refine_ls_structure_factor_coef Fsqd
_refine_ls_weighting_details 'calc w=1/[\s^2^(Fo^2^)+(0.1000P)^2^+0.0000P] where P=(Fo^2^+2Fc^2^)/3'
_refine_ls_weighting_scheme calc
_refine_ls_wR_factor_gt 0.1520
_refine_ls_wR_factor_ref 0.1668
_reflns_number_gt 2872
_reflns_number_total 3860
_reflns_threshold_expression >2sigma(I)
_cod_data_source_file c4sc03350g2.cif
_cod_data_source_block ww
_cod_depositor_comments
;
The following automatic conversions were performed:

'_symmetry_cell_setting' value 'Monoclinic' changed to 'monoclinic'
according to
/usr/data/users/saulius/crontab/automatic-downloads/rss-feeds/RSC/lib/dictionaries/cif_core.dic
dictionary named 'cif_core.dic' version 2.4.2 from 2011-04-26.

Automatic conversion script
Id: cif_fix_values 2935 2014-11-11 08:27:57Z andrius 

 Adding full bibliography for 1518536.cif.
;
_cod_original_cell_volume 3382.0(14)
_cod_original_sg_symbol_H-M 'C2/c  '
_cod_database_code 1518536

loop_
_symmetry_equiv_pos_as_xyz
'x, y, z'
'-x, y, -z+1/2'
'x+1/2, y+1/2, z'
'-x+1/2, y+1/2, -z+1/2'
'-x, -y, -z'
'x, -y, z-1/2'
'-x+1/2, -y+1/2, -z'
'x+1/2, -y+1/2, z-1/2'

loop_
_atom_site_label
_atom_site_type_symbol
_atom_site_fract_x
_atom_site_fract_y
_atom_site_fract_z
_atom_site_U_iso_or_equiv
_atom_site_adp_type
_atom_site_occupancy
_atom_site_symmetry_multiplicity
_atom_site_calc_flag
_atom_site_refinement_flags
C1 C 0.31199(5) 1.0514(2) 0.02148(10) 0.0470(4) Uani 1 1 d .
C2 C 0.26930(5) 1.0157(2) 0.04188(10) 0.0447(4) Uani 1 1 d .
C3 C 0.23327(6) 0.9867(2) -0.01518(12) 0.0554(4) Uani 1 1 d .
H3 H 0.2335 0.9912 -0.0761 0.066 Uiso 1 1 calc R
C4 C 0.19694(6) 0.9507(3) 0.02100(13) 0.0618(5) Uani 1 1 d .
H4 H 0.1724 0.9308 -0.0162 0.074 Uiso 1 1 calc R
C5 C 0.19648(6) 0.9438(3) 0.11103(13) 0.0609(5) Uani 1 1 d .
H5 H 0.1719 0.9185 0.1346 0.073 Uiso 1 1 calc R
C6 C 0.23285(5) 0.9746(3) 0.16583(11) 0.0525(4) Uani 1 1 d .
C7 C 0.26967(5) 1.0111(2) 0.13278(9) 0.0434(3) Uani 1 1 d .
C8 C 0.31288(5) 1.0434(2) 0.17945(9) 0.0432(3) Uani 1 1 d .
H8 H 0.3139 1.1636 0.2139 0.052 Uiso 1 1 calc R
C9 C 0.32800(5) 0.8739(3) 0.23840(10) 0.0488(4) Uani 1 1 d .
H9A H 0.3076 0.8472 0.2783 0.059 Uiso 1 1 calc R
H9B H 0.3299 0.7599 0.2018 0.059 Uiso 1 1 calc R
C10 C 0.36964(5) 0.9071(3) 0.29226(10) 0.0507(4) Uani 1 1 d .
C11 C 0.42549(7) 0.7444(4) 0.37538(17) 0.0887(7) Uani 1 1 d .
H11A H 0.4246 0.8418 0.4210 0.106 Uiso 1 1 calc R
H11B H 0.4477 0.7771 0.3408 0.106 Uiso 1 1 calc R
C12 C 0.43272(9) 0.5525(5) 0.41538(19) 0.1047(9) Uani 1 1 d .
H12A H 0.4111 0.5237 0.4512 0.157 Uiso 1 1 calc R
H12B H 0.4592 0.5513 0.4515 0.157 Uiso 1 1 calc R
H12C H 0.4327 0.4567 0.3697 0.157 Uiso 1 1 calc R
C13 C 0.37935(5) 1.0995(2) 0.11033(10) 0.0489(4) Uani 1 1 d .
C14 C 0.39648(6) 1.2724(3) 0.14290(11) 0.0573(4) Uani 1 1 d .
C15 C 0.43892(7) 1.3019(3) 0.15367(14) 0.0721(6) Uani 1 1 d .
C16 C 0.46467(6) 1.1582(4) 0.13033(15) 0.0777(6) Uani 1 1 d .
C17 C 0.44855(7) 0.9863(4) 0.09645(16) 0.0755(6) Uani 1 1 d .
C18 C 0.40618(6) 0.9581(3) 0.08705(13) 0.0597(4) Uani 1 1 d .
F1 F 0.23227(3) 0.9694(2) 0.25504(7) 0.0730(4) Uani 1 1 d .
F2 F 0.37147(4) 1.41206(17) 0.16631(9) 0.0789(4) Uani 1 1 d .
F3 F 0.45465(5) 1.4696(2) 0.18578(11) 0.1105(6) Uani 1 1 d .
F4 F 0.50575(4) 1.1846(3) 0.14083(12) 0.1175(6) Uani 1 1 d .
F5 F 0.47383(4) 0.8468(3) 0.07274(13) 0.1169(6) Uani 1 1 d .
F6 F 0.39126(4) 0.78750(19) 0.05585(10) 0.0838(4) Uani 1 1 d .
N1 N 0.33624(4) 1.0667(2) 0.10260(8) 0.0477(3) Uani 1 1 d .
O1 O 0.32482(5) 1.0669(2) -0.04940(8) 0.0665(4) Uani 1 1 d .
O2 O 0.38495(5) 1.0623(2) 0.30959(9) 0.0703(4) Uani 1 1 d .
O3 O 0.38606(4) 0.7380(2) 0.31908(9) 0.0649(4) Uani 1 1 d .

loop_
_atom_site_aniso_label
_atom_site_aniso_U_11
_atom_site_aniso_U_22
_atom_site_aniso_U_33
_atom_site_aniso_U_23
_atom_site_aniso_U_13
_atom_site_aniso_U_12
C1 0.0630(10) 0.0405(8) 0.0375(7) 0.0006(5) 0.0062(6) 0.0011(6)
C2 0.0542(9) 0.0352(7) 0.0435(8) -0.0002(5) 0.0012(6) 0.0047(6)
C3 0.0680(11) 0.0440(9) 0.0503(9) -0.0009(6) -0.0083(8) 0.0056(7)
C4 0.0528(10) 0.0522(10) 0.0751(12) -0.0012(8) -0.0137(9) 0.0035(7)
C5 0.0438(9) 0.0612(11) 0.0767(12) 0.0024(9) 0.0036(8) 0.0033(7)
C6 0.0507(9) 0.0551(10) 0.0518(9) 0.0018(7) 0.0075(7) 0.0052(7)
C7 0.0466(8) 0.0389(8) 0.0437(8) 0.0005(6) 0.0020(6) 0.0025(6)
C8 0.0469(8) 0.0453(8) 0.0378(7) -0.0031(6) 0.0071(6) -0.0014(6)
C9 0.0483(9) 0.0548(9) 0.0428(8) 0.0046(6) 0.0029(6) -0.0022(7)
C10 0.0504(9) 0.0642(11) 0.0374(7) 0.0033(7) 0.0048(6) -0.0037(7)
C11 0.0620(13) 0.112(2) 0.0834(14) 0.0002(13) -0.0240(11) 0.0082(12)
C12 0.0927(18) 0.122(2) 0.0915(18) 0.0085(15) -0.0212(14) 0.0337(16)
C13 0.0509(9) 0.0540(10) 0.0425(7) 0.0059(6) 0.0086(6) -0.0078(7)
C14 0.0673(11) 0.0552(10) 0.0497(9) 0.0043(7) 0.0079(8) -0.0090(8)
C15 0.0762(13) 0.0731(13) 0.0648(11) 0.0056(9) -0.0005(9) -0.0300(11)
C16 0.0527(11) 0.1016(18) 0.0784(13) 0.0105(12) 0.0063(9) -0.0223(11)
C17 0.0543(11) 0.0918(16) 0.0828(14) 0.0012(11) 0.0182(10) 0.0039(10)
C18 0.0542(10) 0.0626(11) 0.0634(11) -0.0020(8) 0.0119(8) -0.0063(8)
F1 0.0585(6) 0.1064(10) 0.0568(6) 0.0061(6) 0.0174(5) 0.0005(6)
F2 0.0943(9) 0.0544(7) 0.0873(8) -0.0090(5) 0.0078(7) -0.0054(6)
F3 0.1107(12) 0.0954(11) 0.1201(13) -0.0080(9) -0.0069(9) -0.0541(9)
F4 0.0557(8) 0.1570(17) 0.1392(13) 0.0030(11) 0.0094(8) -0.0306(9)
F5 0.0617(8) 0.1287(15) 0.1639(16) -0.0212(11) 0.0290(9) 0.0139(8)
F6 0.0717(8) 0.0673(8) 0.1144(10) -0.0247(7) 0.0199(7) -0.0022(6)
N1 0.0492(7) 0.0548(8) 0.0399(6) 0.0009(5) 0.0082(5) -0.0023(6)
O1 0.0831(9) 0.0771(9) 0.0412(6) 0.0025(5) 0.0150(6) -0.0016(7)
O2 0.0731(9) 0.0741(9) 0.0596(8) 0.0090(6) -0.0084(6) -0.0205(7)
O3 0.0543(8) 0.0713(9) 0.0649(8) -0.0041(6) -0.0100(6) 0.0112(6)

loop_
_atom_type_symbol
_atom_type_description
_atom_type_scat_dispersion_real
_atom_type_scat_dispersion_imag
_atom_type_scat_source
C C 0.0033 0.0016 'International Tables Vol C Tables 4.2.6.8 and 6.1.1.4'
H H 0.0000 0.0000 'International Tables Vol C Tables 4.2.6.8 and 6.1.1.4'
N N 0.0061 0.0033 'International Tables Vol C Tables 4.2.6.8 and 6.1.1.4'
O O 0.0106 0.0060 'International Tables Vol C Tables 4.2.6.8 and 6.1.1.4'
F F 0.0171 0.0103 'International Tables Vol C Tables 4.2.6.8 and 6.1.1.4'

loop_
_geom_angle_atom_site_label_1
_geom_angle_atom_site_label_2
_geom_angle_atom_site_label_3
_geom_angle
O1 C1 N1 124.87(16)
O1 C1 C2 129.56(15)
N1 C1 C2 105.57(13)
C3 C2 C7 121.98(16)
C3 C2 C1 129.26(15)
C7 C2 C1 108.74(13)
C4 C3 C2 118.01(17)
C4 C3 H3 121.0
C2 C3 H3 121.0
C5 C4 C3 121.22(16)
C5 C4 H4 119.4
C3 C4 H4 119.4
C6 C5 C4 119.22(17)
C6 C5 H5 120.4
C4 C5 H5 120.4
F1 C6 C7 119.30(14)
F1 C6 C5 119.14(16)
C7 C6 C5 121.55(16)
C6 C7 C2 118.02(14)
C6 C7 C8 130.68(14)
C2 C7 C8 111.28(13)
N1 C8 C7 100.23(11)
N1 C8 C9 113.14(13)
C7 C8 C9 112.29(12)
N1 C8 H8 110.3
C7 C8 H8 110.3
C9 C8 H8 110.3
C10 C9 C8 114.05(14)
C10 C9 H9A 108.7
C8 C9 H9A 108.7
C10 C9 H9B 108.7
C8 C9 H9B 108.7
H9A C9 H9B 107.6
O2 C10 O3 125.41(16)
O2 C10 C9 125.12(17)
O3 C10 C9 109.45(15)
O3 C11 C12 107.7(2)
O3 C11 H11A 110.2
C12 C11 H11A 110.2
O3 C11 H11B 110.2
C12 C11 H11B 110.2
H11A C11 H11B 108.5
C11 C12 H12A 109.5
C11 C12 H12B 109.5
H12A C12 H12B 109.5
C11 C12 H12C 109.5
H12A C12 H12C 109.5
H12B C12 H12C 109.5
C18 C13 C14 117.64(16)
C18 C13 N1 121.01(15)
C14 C13 N1 121.34(16)
F2 C14 C15 119.39(17)
F2 C14 C13 119.24(16)
C15 C14 C13 121.35(19)
F3 C15 C16 120.4(2)
F3 C15 C14 120.1(2)
C16 C15 C14 119.50(19)
F4 C16 C15 120.1(2)
F4 C16 C17 119.5(2)
C15 C16 C17 120.48(19)
F5 C17 C16 120.3(2)
F5 C17 C18 120.3(2)
C16 C17 C18 119.4(2)
F6 C18 C17 118.29(18)
F6 C18 C13 120.07(16)
C17 C18 C13 121.64(19)
C1 N1 C13 122.42(13)
C1 N1 C8 114.17(13)
C13 N1 C8 123.40(12)
C10 O3 C11 116.58(17)

loop_
_geom_bond_atom_site_label_1
_geom_bond_atom_site_label_2
_geom_bond_distance
C1 O1 1.209(2)
C1 N1 1.386(2)
C1 C2 1.475(2)
C2 C3 1.383(2)
C2 C7 1.385(2)
C3 C4 1.382(3)
C3 H3 0.9300
C4 C5 1.376(3)
C4 H4 0.9300
C5 C6 1.375(2)
C5 H5 0.9300
C6 F1 1.363(2)
C6 C7 1.374(2)
C7 C8 1.507(2)
C8 N1 1.4798(19)
C8 C9 1.519(2)
C8 H8 0.9800
C9 C10 1.509(2)
C9 H9A 0.9700
C9 H9B 0.9700
C10 O2 1.196(2)
C10 O3 1.325(2)
C11 O3 1.450(2)
C11 C12 1.464(4)
C11 H11A 0.9700
C11 H11B 0.9700
C12 H12A 0.9600
C12 H12B 0.9600
C12 H12C 0.9600
C13 C18 1.381(3)
C13 C14 1.382(2)
C13 N1 1.406(2)
C14 F2 1.335(2)
C14 C15 1.380(3)
C15 F3 1.333(2)
C15 C16 1.370(4)
C16 F4 1.333(2)
C16 C17 1.371(4)
C17 F5 1.342(3)
C17 C18 1.377(3)
C18 F6 1.337(2)

loop_
_geom_torsion_atom_site_label_1
_geom_torsion_atom_site_label_2
_geom_torsion_atom_site_label_3
_geom_torsion_atom_site_label_4
_geom_torsion
O1 C1 C2 C3 1.5(3)
N1 C1 C2 C3 -178.95(16)
O1 C1 C2 C7 -179.49(17)
N1 C1 C2 C7 0.01(16)
C7 C2 C3 C4 -0.5(2)
C1 C2 C3 C4 178.31(16)
C2 C3 C4 C5 0.0(3)
C3 C4 C5 C6 0.5(3)
C4 C5 C6 F1 179.44(16)
C4 C5 C6 C7 -0.4(3)
F1 C6 C7 C2 -179.96(14)
C5 C6 C7 C2 -0.1(2)
F1 C6 C7 C8 2.0(3)
C5 C6 C7 C8 -178.15(16)
C3 C2 C7 C6 0.6(2)
C1 C2 C7 C6 -178.45(14)
C3 C2 C7 C8 178.99(14)
C1 C2 C7 C8 -0.07(17)
C6 C7 C8 N1 178.21(16)
C2 C7 C8 N1 0.09(15)
C6 C7 C8 C9 57.8(2)
C2 C7 C8 C9 -120.28(14)
N1 C8 C9 C10 72.28(17)
C7 C8 C9 C10 -175.14(13)
C8 C9 C10 O2 20.9(2)
C8 C9 C10 O3 -160.62(14)
C18 C13 C14 F2 -179.79(16)
N1 C13 C14 F2 -0.9(2)
C18 C13 C14 C15 -1.4(3)
N1 C13 C14 C15 177.49(16)
F2 C14 C15 F3 -1.1(3)
C13 C14 C15 F3 -179.54(16)
F2 C14 C15 C16 179.49(18)
C13 C14 C15 C16 1.1(3)
F3 C15 C16 F4 0.9(3)
C14 C15 C16 F4 -179.66(18)
F3 C15 C16 C17 -179.3(2)
C14 C15 C16 C17 0.0(3)
F4 C16 C17 F5 -1.0(4)
C15 C16 C17 F5 179.2(2)
F4 C16 C17 C18 178.9(2)
C15 C16 C17 C18 -0.8(4)
F5 C17 C18 F6 1.5(3)
C16 C17 C18 F6 -178.40(19)
F5 C17 C18 C13 -179.6(2)
C16 C17 C18 C13 0.5(3)
C14 C13 C18 F6 179.45(15)
N1 C13 C18 F6 0.6(3)
C14 C13 C18 C17 0.6(3)
N1 C13 C18 C17 -178.27(18)
O1 C1 N1 C13 -1.0(2)
C2 C1 N1 C13 179.42(14)
O1 C1 N1 C8 179.58(16)
C2 C1 N1 C8 0.05(17)
C18 C13 N1 C1 -69.5(2)
C14 C13 N1 C1 111.69(17)
C18 C13 N1 C8 109.81(18)
C14 C13 N1 C8 -69.0(2)
C7 C8 N1 C1 -0.08(16)
C9 C8 N1 C1 119.67(14)
C7 C8 N1 C13 -179.45(14)
C9 C8 N1 C13 -59.69(19)
O2 C10 O3 C11 1.2(3)
C9 C10 O3 C11 -177.27(17)
C12 C11 O3 C10 165.7(2)
